data_4128644
loop_
_publ_author_name
'Frentzel-Beyme, Louis'
'Klo\&s, Marvin'
'Kolodzeiski, Pascal'
'Pallach, Roman'
'Henke, Sebastian'

_publ_section_title
;
 Meltable Mixed-Linker Zeolitic Imidazolate Frameworks and Their
 Microporous Glasses: From Melting Point Engineering to Selective
 Hydrocarbon Sorption.
;
_journal_issue 31
_journal_name_full 'Journal of the American Chemical Society'
_journal_page_first 12362
_journal_page_last 12371
_journal_paper_doi 10.1021/jacs.9b05558
_journal_volume 141
_journal_year 2019
_chemical_formula_moiety '0.06(C96 H96 Co16 N64)'
_chemical_formula_sum 'C6 H6 Co N4'
_chemical_formula_weight 193.08
_space_group_crystal_system orthorhombic
_space_group_IT_number 61
_space_group_name_Hall '-P 2ac 2ab'
_space_group_name_H-M_alt 'P b c a'
_atom_sites_solution_hydrogens geom
_audit_creation_date 2018-10-29
_audit_creation_method
;
Olex2 1.2
(compiled May 18 2018 14:05:52 for OlexSys, GUI svn.r5506)
;
_cell_angle_alpha 90
_cell_angle_beta 90
_cell_angle_gamma 90
_cell_formula_units_Z 16
_cell_length_a 15.0835(7)
_cell_length_b 15.2881(7)
_cell_length_c 18.2031(8)
_cell_measurement_reflns_used 9711
_cell_measurement_temperature 100(2)
_cell_measurement_theta_max 29.53
_cell_measurement_theta_min 2.66
_cell_volume 4197.6(3)
_computing_molecular_graphics 'Olex2 (Dolomanov et al., 2009)'
_computing_publication_material 'Olex2 (Dolomanov et al., 2009)'
_computing_structure_refinement 'ShelXL (Sheldrick, 2015)'
_diffrn_ambient_temperature 100(2)
_diffrn_measured_fraction_theta_full 0.997
_diffrn_measured_fraction_theta_max 0.997
_diffrn_measurement_device_type 'Bruker APEX-II CCD'
_diffrn_measurement_method '\f and \w scans'
_diffrn_radiation_type MoK\a
_diffrn_radiation_wavelength 0.71073
_diffrn_reflns_av_R_equivalents 0.0362
_diffrn_reflns_av_unetI/netI 0.0277
_diffrn_reflns_Laue_measured_fraction_full 0.997
_diffrn_reflns_Laue_measured_fraction_max 0.997
_diffrn_reflns_limit_h_max 19
_diffrn_reflns_limit_h_min -19
_diffrn_reflns_limit_k_max 20
_diffrn_reflns_limit_k_min -19
_diffrn_reflns_limit_l_max 24
_diffrn_reflns_limit_l_min -21
_diffrn_reflns_number 32376
_diffrn_reflns_point_group_measured_fraction_full 0.997
_diffrn_reflns_point_group_measured_fraction_max 0.997
_diffrn_reflns_theta_full 25.242
_diffrn_reflns_theta_max 28.000
_diffrn_reflns_theta_min 2.701
_diffrn_standards_number 0
_exptl_absorpt_coefficient_mu 1.586
_exptl_absorpt_correction_T_max 0.7459
_exptl_absorpt_correction_T_min 0.5530
_exptl_absorpt_correction_type multi-scan
_exptl_absorpt_process_details
;
SADABS-2016/2 (Bruker,2016) was used for absorption correction.
wR2(int) was 0.1328 before and 0.0645 after correction.
The Ratio of minimum to maximum transmission is 0.7414.
The \l/2 correction factor is Not present.
;
_exptl_crystal_colour 'dark violet'
_exptl_crystal_colour_modifier dark
_exptl_crystal_colour_primary violet
_exptl_crystal_density_diffrn 1.222
_exptl_crystal_description prism
_exptl_crystal_F_000 1552
_exptl_crystal_size_max 0.524
_exptl_crystal_size_mid 0.378
_exptl_crystal_size_min 0.34
_refine_diff_density_max 0.278
_refine_diff_density_min -0.384
_refine_diff_density_rms 0.046
_refine_ls_extinction_method none
_refine_ls_goodness_of_fit_ref 1.043
_refine_ls_hydrogen_treatment constr
_refine_ls_matrix_type full
_refine_ls_number_parameters 217
_refine_ls_number_reflns 5057
_refine_ls_number_restraints 7
_refine_ls_restrained_S_all 1.044
_refine_ls_R_factor_all 0.0357
_refine_ls_R_factor_gt 0.0276
_refine_ls_shift/su_max 0.001
_refine_ls_shift/su_mean 0.000
_refine_ls_structure_factor_coef Fsqd
_refine_ls_weighting_details 'w=1/[\s^2^(Fo^2^)+(0.0214P)^2^+2.2474P] where P=(Fo^2^+2Fc^2^)/3'
_refine_ls_weighting_scheme calc
_refine_ls_wR_factor_gt 0.0654
_refine_ls_wR_factor_ref 0.0706
_reflns_Friedel_coverage 0.000
_reflns_number_gt 4283
_reflns_number_total 5057
_reflns_threshold_expression 'I > 2\s(I)'
_cod_data_source_file VT_dry_ZIF-4_Co_100K.cif
_cod_data_source_block mo_zif-4_co_100k
_cod_database_code 4128644
_shelx_shelxl_version_number 2014/7
_shelx_space_group_comment
;
The symmetry employed for this shelxl refinement is uniquely defined
by the following loop, which should always be used as a source of
symmetry information in preference to the above space-group names.
They are only intended as comments.
;
_shelx_estimated_absorpt_t_max 0.615
_shelx_estimated_absorpt_t_min 0.490
_olex2_refinement_description
;
1. Fixed Uiso
 At 1.2 times of:
  All C(H) groups
2. Restrained distances
 N21-C22A \\sim N21-C22B \\sim N22-C23A \\sim N22-C23B
 with sigma of 0.02
 C23A-C22A \\sim C23B-C22B
 with sigma of 0.02
3. Others
 Fixed Sof: C22A(0.66666) H22A(0.66666) C22B(0.33333) H22B(0.33333)
 C23A(0.66666) H23A(0.66666) C23B(0.33333) H23B(0.33333)
4.a Aromatic/amide H refined with riding coordinates:
 C11(H11), C12(H12), C13(H13), C21(H21), C22A(H22A), C22B(H22B), C23A(H23A),
 C23B(H23B), C31(H31), C32(H32), C33(H33), C41(H41), C42(H42), C43(H43)
;
_olex2_submission_special_instructions 'No special instructions were received'

loop_
_space_group_symop_operation_xyz
'x, y, z'
'-x+1/2, -y, z+1/2'
'-x, y+1/2, -z+1/2'
'x+1/2, -y+1/2, -z'
'-x, -y, -z'
'x-1/2, y, -z-1/2'
'x, -y-1/2, z-1/2'
'-x-1/2, y-1/2, z'

loop_
_atom_site_label
_atom_site_type_symbol
_atom_site_fract_x
_atom_site_fract_y
_atom_site_fract_z
_atom_site_U_iso_or_equiv
_atom_site_adp_type
_atom_site_occupancy
_atom_site_site_symmetry_order
_atom_site_calc_flag
_atom_site_refinement_flags_posn
_atom_site_refinement_flags_occupancy
_atom_site_disorder_assembly
_atom_site_disorder_group
Co1 Co 0.52109(2) 0.34202(2) 0.31219(2) 0.03622(7) Uani 1 1 d . . . .
Co2 Co 0.21590(2) 0.13301(2) 0.40303(2) 0.03537(7) Uani 1 1 d . . . .
N11 N 0.46129(10) 0.23451(10) 0.34944(9) 0.0399(3) Uani 1 1 d . . . .
N12 N 0.34403(10) 0.15603(9) 0.38680(8) 0.0384(3) Uani 1 1 d . . . .
N21 N 0.60705(11) 0.38070(12) 0.38822(9) 0.0484(4) Uani 1 1 d D . . .
N22 N 0.68254(11) 0.39062(12) 0.49366(9) 0.0464(4) Uani 1 1 d D . . .
N31 N 0.42742(10) 0.43336(9) 0.30366(8) 0.0372(3) Uani 1 1 d . . . .
N32 N 0.33182(10) 0.53614(9) 0.34140(8) 0.0368(3) Uani 1 1 d . . . .
N41 N 0.58017(10) 0.31938(9) 0.21681(8) 0.0371(3) Uani 1 1 d . . . .
N42 N 0.65381(10) 0.24001(9) 0.13347(8) 0.0368(3) Uani 1 1 d . . . .
C11 C 0.37316(12) 0.22918(11) 0.35406(10) 0.0392(4) Uani 1 1 d . . . .
H11 H 0.3346 0.2732 0.3358 0.047 Uiso 1 1 calc R . . .
C12 C 0.49139(14) 0.15884(12) 0.38150(14) 0.0511(5) Uani 1 1 d . . . .
H12 H 0.5518 0.1425 0.3869 0.061 Uiso 1 1 calc R . . .
C13 C 0.42016(13) 0.11103(13) 0.40427(12) 0.0488(5) Uani 1 1 d . . . .
H13 H 0.4227 0.0559 0.4282 0.059 Uiso 1 1 calc R . . .
C21 C 0.61981(12) 0.35206(12) 0.45549(10) 0.0401(4) Uani 1 1 d . . . .
H21 H 0.5854 0.3058 0.4755 0.048 Uiso 1 1 calc R . . .
C22A C 0.6515(3) 0.4635(3) 0.38919(19) 0.0686(11) Uani 0.6667 1 d D P A 1
H22A H 0.6490 0.5068 0.3519 0.082 Uiso 0.6667 1 calc R P A 1
C22B C 0.6932(4) 0.4046(7) 0.3722(4) 0.065(2) Uani 0.3333 1 d D P A 2
H22B H 0.7163 0.4150 0.3244 0.077 Uiso 0.3333 1 calc R P A 2
C23A C 0.6978(3) 0.4689(3) 0.4529(2) 0.0691(11) Uani 0.6667 1 d D P A 1
H23A H 0.7340 0.5166 0.4678 0.083 Uiso 0.6667 1 calc R P A 1
C23B C 0.7394(5) 0.4106(7) 0.4357(4) 0.069(2) Uani 0.3333 1 d D P A 2
H23B H 0.8003 0.4259 0.4401 0.083 Uiso 0.3333 1 calc R P A 2
C31 C 0.39946(11) 0.48389(11) 0.35895(10) 0.0365(4) Uani 1 1 d . . . .
H31 H 0.4254 0.4827 0.4065 0.044 Uiso 1 1 calc R . . .
C32 C 0.37323(15) 0.45522(13) 0.24606(11) 0.0479(4) Uani 1 1 d . . . .
H32 H 0.3757 0.4308 0.1981 0.058 Uiso 1 1 calc R . . .
C33 C 0.31541(14) 0.51759(13) 0.26892(11) 0.0478(5) Uani 1 1 d . . . .
H33 H 0.2708 0.5441 0.2395 0.057 Uiso 1 1 calc R . . .
C41 C 0.60348(11) 0.23973(11) 0.19369(10) 0.0359(4) Uani 1 1 d . . . .
H41 H 0.5858 0.1876 0.2180 0.043 Uiso 1 1 calc R . . .
C42 C 0.61906(15) 0.37548(12) 0.16729(11) 0.0471(5) Uani 1 1 d . . . .
H42 H 0.6154 0.4375 0.1684 0.057 Uiso 1 1 calc R . . .
C43 C 0.66363(15) 0.32736(12) 0.11656(11) 0.0479(5) Uani 1 1 d . . . .
H43 H 0.6961 0.3501 0.0762 0.057 Uiso 1 1 calc R . . .

loop_
_atom_site_aniso_label
_atom_site_aniso_U_11
_atom_site_aniso_U_22
_atom_site_aniso_U_33
_atom_site_aniso_U_23
_atom_site_aniso_U_13
_atom_site_aniso_U_12
Co1 0.03457(13) 0.03372(13) 0.04038(14) -0.00278(9) 0.00525(10) 0.00145(9)
Co2 0.03617(13) 0.03282(13) 0.03712(13) 0.00326(9) -0.00523(9) -0.00376(9)
N11 0.0363(8) 0.0337(8) 0.0498(9) -0.0008(6) 0.0027(7) 0.0010(6)
N12 0.0375(8) 0.0335(7) 0.0443(8) 0.0007(6) -0.0029(6) -0.0026(6)
N21 0.0403(9) 0.0667(11) 0.0381(8) 0.0056(7) 0.0060(7) -0.0153(8)
N22 0.0429(9) 0.0597(10) 0.0366(8) 0.0077(7) 0.0046(7) -0.0115(8)
N31 0.0392(8) 0.0328(7) 0.0397(8) -0.0013(6) 0.0030(6) 0.0014(6)
N32 0.0381(8) 0.0318(7) 0.0407(8) 0.0012(6) -0.0007(6) 0.0013(6)
N41 0.0390(8) 0.0332(7) 0.0391(8) -0.0015(6) 0.0033(6) 0.0021(6)
N42 0.0384(8) 0.0337(7) 0.0384(8) -0.0006(6) 0.0051(6) -0.0013(6)
C11 0.0373(9) 0.0359(9) 0.0443(10) 0.0037(7) -0.0007(8) 0.0001(7)
C12 0.0400(10) 0.0345(10) 0.0787(15) 0.0031(9) -0.0026(10) 0.0046(8)
C13 0.0446(10) 0.0315(9) 0.0703(14) 0.0057(9) -0.0065(9) 0.0013(8)
C21 0.0410(9) 0.0350(9) 0.0443(10) 0.0042(7) 0.0051(8) -0.0014(7)
C22A 0.085(3) 0.080(3) 0.0408(18) 0.0213(18) -0.0047(18) -0.045(2)
C22B 0.040(4) 0.114(7) 0.039(3) 0.020(4) 0.005(3) -0.036(4)
C23A 0.079(3) 0.079(3) 0.050(2) 0.0162(19) -0.0040(19) -0.047(2)
C23B 0.039(4) 0.124(7) 0.045(4) 0.025(4) 0.003(3) -0.036(4)
C31 0.0392(9) 0.0346(9) 0.0356(9) 0.0002(7) 0.0005(7) 0.0031(7)
C32 0.0628(12) 0.0420(10) 0.0390(9) -0.0063(8) -0.0067(9) 0.0056(9)
C33 0.0539(11) 0.0426(10) 0.0469(11) -0.0031(8) -0.0144(9) 0.0081(9)
C41 0.0357(8) 0.0317(8) 0.0402(9) -0.0003(7) 0.0047(7) -0.0034(7)
C42 0.0644(13) 0.0307(9) 0.0462(10) 0.0048(8) 0.0076(9) 0.0031(9)
C43 0.0633(13) 0.0361(10) 0.0442(10) 0.0077(8) 0.0133(9) -0.0001(9)

loop_
_atom_type_symbol
_atom_type_description
_atom_type_scat_dispersion_real
_atom_type_scat_dispersion_imag
_atom_type_scat_source
C C 0.0033 0.0016 'International Tables Vol C Tables 4.2.6.8 and 6.1.1.4'
H H 0.0000 0.0000 'International Tables Vol C Tables 4.2.6.8 and 6.1.1.4'
Co Co 0.3494 0.9721 'International Tables Vol C Tables 4.2.6.8 and 6.1.1.4'
N N 0.0061 0.0033 'International Tables Vol C Tables 4.2.6.8 and 6.1.1.4'

loop_
_geom_angle_atom_site_label_1
_geom_angle_atom_site_label_2
_geom_angle_atom_site_label_3
_geom_angle
_geom_angle_site_symmetry_1
_geom_angle_site_symmetry_3
N21 Co1 N11 107.68(7) . .
N21 Co1 N31 107.97(7) . .
N31 Co1 N11 106.47(6) . .
N41 Co1 N11 110.94(6) . .
N41 Co1 N21 111.64(6) . .
N41 Co1 N31 111.89(6) . .
N12 Co2 N32 113.54(6) . 8_655
N12 Co2 N42 105.16(6) . 6_556
N22 Co2 N12 114.89(7) 4_456 .
N22 Co2 N32 107.90(7) 4_456 8_655
N22 Co2 N42 110.24(6) 4_456 6_556
N32 Co2 N42 104.59(6) 8_655 6_556
C11 N11 Co1 121.50(12) . .
C11 N11 C12 104.55(16) . .
C12 N11 Co1 133.60(13) . .
C11 N12 Co2 122.17(12) . .
C11 N12 C13 104.26(15) . .
C13 N12 Co2 133.55(13) . .
C21 N21 Co1 130.19(13) . .
C21 N21 C22A 102.37(19) . .
C21 N21 C22B 98.5(3) . .
C22A N21 Co1 125.26(18) . .
C22B N21 Co1 123.0(3) . .
C21 N22 Co2 127.12(13) . 4_556
C21 N22 C23A 102.6(2) . .
C21 N22 C23B 98.2(3) . .
C23A N22 Co2 127.30(18) . 4_556
C23B N22 Co2 127.0(3) . 4_556
C31 N31 Co1 124.75(12) . .
C31 N31 C32 104.28(15) . .
C32 N31 Co1 130.80(12) . .
C31 N32 Co2 125.90(12) . 8_665
C31 N32 C33 104.15(15) . .
C33 N32 Co2 129.04(12) . 8_665
C41 N41 Co1 123.61(12) . .
C41 N41 C42 104.46(15) . .
C42 N41 Co1 131.06(12) . .
C41 N42 Co2 122.51(12) . 6_656
C41 N42 C43 104.35(15) . .
C43 N42 Co2 131.94(13) . 6_656
N11 C11 N12 113.90(16) . .
C13 C12 N11 108.68(17) . .
C12 C13 N12 108.62(17) . .
N22 C21 N21 116.65(17) . .
C23A C22A N21 107.8(3) . .
C23B C22B N21 108.7(5) . .
C22A C23A N22 108.1(3) . .
C22B C23B N22 108.3(5) . .
N32 C31 N31 114.01(16) . .
C33 C32 N31 108.66(17) . .
C32 C33 N32 108.91(17) . .
N42 C41 N41 113.96(15) . .
C43 C42 N41 108.59(16) . .
C42 C43 N42 108.64(17) . .

loop_
_geom_bond_atom_site_label_1
_geom_bond_atom_site_label_2
_geom_bond_distance
_geom_bond_site_symmetry_2
Co1 N11 1.9937(15) .
Co1 N21 1.9865(17) .
Co1 N31 1.9925(15) .
Co1 N41 1.9822(15) .
Co2 N12 1.9866(15) .
Co2 N22 1.9799(16) 4_456
Co2 N32 1.9925(15) 8_655
Co2 N42 1.9986(14) 6_556
N11 C11 1.334(2) .
N11 C12 1.373(2) .
N12 C11 1.341(2) .
N12 C13 1.376(2) .
N21 C21 1.315(2) .
N21 C22A 1.432(4) .
N21 C22B 1.381(6) .
N22 Co2 1.9799(16) 4_556
N22 C21 1.314(2) .
N22 C23A 1.427(4) .
N22 C23B 1.394(6) .
N31 C31 1.337(2) .
N31 C32 1.371(2) .
N32 Co2 1.9925(15) 8_665
N32 C31 1.335(2) .
N32 C33 1.372(2) .
N41 C41 1.335(2) .
N41 C42 1.376(2) .
N42 Co2 1.9986(14) 6_656
N42 C41 1.333(2) .
N42 C43 1.378(2) .
C12 C13 1.364(3) .
C22A C23A 1.356(5) .
C22B C23B 1.354(9) .
C32 C33 1.358(3) .
C42 C43 1.359(3) .
